data_7700308
loop_
_publ_author_name
'Lin, Jinqiang'
'Zou, Chao'
'Zhang, Xiaobao'
'Gao, Qin'
'Suo, Sa'
'Zhuo, Qihang'
'Chang, Xiaoyong'
'Xie, Mo'
'Lu, Wei'

_publ_section_title
;
 Highly phosphorescent organopalladium(ii) complexes with
 metal-metal-to-ligand charge-transfer excited states in fluid solutions.
;
_journal_issue 28
_journal_name_full 'Dalton transactions (Cambridge, England : 2003)'
_journal_page_first 10417
_journal_page_last 10421
_journal_paper_doi 10.1039/c9dt02525a
_journal_volume 48
_journal_year 2019
_chemical_formula_moiety 'C24 H16 N2 Pd'
_chemical_formula_sum 'C24 H16 N2 Pd'
_chemical_formula_weight 438.79
_space_group_crystal_system monoclinic
_space_group_IT_number 14
_space_group_name_Hall '-P 2yn'
_space_group_name_H-M_alt 'P 1 21/n 1'
_symmetry_space_group_name_Hall '-P 2yn'
_symmetry_space_group_name_H-M 'P 1 21/n 1'
_atom_sites_solution_hydrogens geom
_atom_sites_solution_primary dual
_audit_creation_date 2018-12-19
_audit_creation_method
;
Olex2 1.2
(compiled 2018.05.29 svn.r3508 for OlexSys, GUI svn.r5506)
;
_audit_update_record
;
2019-04-13 deposited with the CCDC.    2019-06-19 downloaded from the CCDC.
;
_cell_angle_alpha 90
_cell_angle_beta 108.836(2)
_cell_angle_gamma 90
_cell_formula_units_Z 4
_cell_length_a 11.6530(8)
_cell_length_b 11.6528(7)
_cell_length_c 14.4457(10)
_cell_measurement_reflns_used 9904
_cell_measurement_temperature 100
_cell_measurement_theta_max 27.45
_cell_measurement_theta_min 2.30
_cell_volume 1856.5(2)
_computing_cell_refinement 'SAINT V8.38A (?, 2016)'
_computing_data_reduction 'SAINT V8.38A (?, 2016)'
_computing_molecular_graphics 'Olex2 (Dolomanov et al., 2009)'
_computing_publication_material 'Olex2 (Dolomanov et al., 2009)'
_computing_structure_refinement 'XL (Sheldrick, 2008)'
_computing_structure_solution 'ShelXT (Sheldrick, 2015)'
_diffrn_ambient_temperature 100
_diffrn_detector 'Bruker PHOTO 100 area detector'
_diffrn_detector_area_resol_mean 7.9
_diffrn_detector_type 'CCD area detector'
_diffrn_measured_fraction_theta_full 1.000
_diffrn_measured_fraction_theta_max 0.998
_diffrn_measurement_device 'three-circle diffractometer'
_diffrn_measurement_device_type 'Bruker PHOTO 100 area detector'
_diffrn_measurement_method '\w and \f scans'
_diffrn_radiation_monochromator 'mirror optics'
_diffrn_radiation_probe x-ray
_diffrn_radiation_type MoK\a
_diffrn_radiation_wavelength 0.71073
_diffrn_reflns_av_R_equivalents 0.1021
_diffrn_reflns_av_unetI/netI 0.0611
_diffrn_reflns_Laue_measured_fraction_full 1.000
_diffrn_reflns_Laue_measured_fraction_max 0.998
_diffrn_reflns_limit_h_max 13
_diffrn_reflns_limit_h_min -15
_diffrn_reflns_limit_k_max 14
_diffrn_reflns_limit_k_min -15
_diffrn_reflns_limit_l_max 18
_diffrn_reflns_limit_l_min -18
_diffrn_reflns_number 25272
_diffrn_reflns_point_group_measured_fraction_full 1.000
_diffrn_reflns_point_group_measured_fraction_max 0.998
_diffrn_reflns_theta_full 25.242
_diffrn_reflns_theta_max 27.497
_diffrn_reflns_theta_min 2.296
_diffrn_source 'microfocus sealed X-ray tube'
_diffrn_source_type 'Incoatec I\ms'
_diffrn_standards_number 0
_exptl_absorpt_coefficient_mu 1.009
_exptl_absorpt_correction_T_max 0.2616
_exptl_absorpt_correction_T_min 0.1484
_exptl_absorpt_correction_type multi-scan
_exptl_absorpt_process_details
'SADABS-2016/2 (Bruker,2016/2) was used for absorption correction. wR2(int) was 0.1451 before and 0.0963 after correction. The Ratio of minimum to maximum transmission is 0.5673. The \l/2 correction factor is Not present.'
_exptl_crystal_colour yellow
_exptl_crystal_colour_primary yellow
_exptl_crystal_density_diffrn 1.570
_exptl_crystal_description plate
_exptl_crystal_F_000 880
_exptl_crystal_size_max 0.4
_exptl_crystal_size_mid 0.36
_exptl_crystal_size_min 0.04
_refine_diff_density_max 1.033
_refine_diff_density_min -0.858
_refine_diff_density_rms 0.103
_refine_ls_extinction_method none
_refine_ls_goodness_of_fit_ref 1.051
_refine_ls_hydrogen_treatment constr
_refine_ls_matrix_type full
_refine_ls_number_parameters 244
_refine_ls_number_reflns 4253
_refine_ls_number_restraints 0
_refine_ls_restrained_S_all 1.051
_refine_ls_R_factor_all 0.0513
_refine_ls_R_factor_gt 0.0330
_refine_ls_shift/su_max 0.002
_refine_ls_shift/su_mean 0.000
_refine_ls_structure_factor_coef Fsqd
_refine_ls_weighting_details 'w=1/[\s^2^(Fo^2^)+(0.0347P)^2^] where P=(Fo^2^+2Fc^2^)/3'
_refine_ls_weighting_scheme calc
_refine_ls_wR_factor_gt 0.0772
_refine_ls_wR_factor_ref 0.0834
_reflns_Friedel_coverage 0.000
_reflns_number_gt 3382
_reflns_number_total 4253
_reflns_threshold_expression 'I > 2\s(I)'
_cod_data_source_file c9dt02525a2.cif
_cod_data_source_block cxy0588_0m
_cod_depositor_comments 'Adding full bibliography for 7700308--7700311.cif.'
_cod_database_code 7700308
_shelx_shelxl_version_number 2016/6
_shelx_space_group_comment
;
The symmetry employed for this shelxl refinement is uniquely defined
by the following loop, which should always be used as a source of
symmetry information in preference to the above space-group names.
They are only intended as comments.
;
_olex2_refinement_description
;
1. Fixed Uiso
 At 1.2 times of:
  All C(H) groups
2.a Aromatic/amide H refined with riding coordinates:
 C4(H4), C5(H5), C6(H6), C7(H7), C8(H8), C11(H11), C12(H12), C13(H13),
 C14(H14), C16(H16), C17(H17), C18(H18), C21(H21), C22(H22), C23(H23), C24(H24)
;
_olex2_submission_special_instructions 'No special instructions were received'

loop_
_space_group_symop_operation_xyz
'x, y, z'
'-x+1/2, y+1/2, -z+1/2'
'-x, -y, -z'
'x-1/2, -y-1/2, z-1/2'

loop_
_atom_site_label
_atom_site_type_symbol
_atom_site_fract_x
_atom_site_fract_y
_atom_site_fract_z
_atom_site_U_iso_or_equiv
_atom_site_adp_type
_atom_site_occupancy
_atom_site_site_symmetry_order
_atom_site_calc_flag
_atom_site_refinement_flags_posn
Pd1 Pd 0.55572(2) 0.19039(2) 0.66573(2) 0.01566(8) Uani 1 1 d .
N1 N 0.6336(2) 0.06264(18) 0.61658(16) 0.0170(5) Uani 1 1 d .
N2 N 0.5328(2) 0.24503(18) 0.51989(16) 0.0186(5) Uani 1 1 d .
C1 C 0.4842(3) 0.3187(2) 0.7191(2) 0.0206(6) Uani 1 1 d .
C2 C 0.4455(3) 0.3971(2) 0.7520(2) 0.0200(6) Uani 1 1 d .
C3 C 0.4014(3) 0.4970(2) 0.7896(2) 0.0201(6) Uani 1 1 d .
C4 C 0.4730(3) 0.5510(2) 0.8756(2) 0.0238(6) Uani 1 1 d .
H4 H 0.548195 0.518094 0.913207 0.029 Uiso 1 1 calc R
C5 C 0.4339(3) 0.6527(2) 0.9058(2) 0.0267(7) Uani 1 1 d .
H5 H 0.482993 0.689114 0.963985 0.032 Uiso 1 1 calc R
C6 C 0.3251(3) 0.7013(2) 0.8528(2) 0.0271(7) Uani 1 1 d .
H6 H 0.300254 0.772045 0.872976 0.033 Uiso 1 1 calc R
C7 C 0.2520(3) 0.6467(3) 0.7698(2) 0.0264(7) Uani 1 1 d .
H7 H 0.175540 0.678813 0.734264 0.032 Uiso 1 1 calc R
C8 C 0.2890(3) 0.5457(2) 0.7379(2) 0.0244(7) Uani 1 1 d .
H8 H 0.237989 0.509161 0.680597 0.029 Uiso 1 1 calc R
C9 C 0.6791(2) -0.0250(2) 0.6790(2) 0.0175(6) Uani 1 1 d .
C10 C 0.6634(3) -0.0071(2) 0.7745(2) 0.0198(6) Uani 1 1 d .
C11 C 0.7057(3) -0.0856(2) 0.8515(2) 0.0247(7) Uani 1 1 d .
H11 H 0.745964 -0.153541 0.842594 0.030 Uiso 1 1 calc R
C12 C 0.6888(3) -0.0644(3) 0.9406(2) 0.0311(7) Uani 1 1 d .
H12 H 0.717895 -0.117296 0.993014 0.037 Uiso 1 1 calc R
C13 C 0.6288(3) 0.0351(3) 0.9529(2) 0.0294(7) Uani 1 1 d .
H13 H 0.616290 0.049623 1.013673 0.035 Uiso 1 1 calc R
C14 C 0.5873(3) 0.1129(2) 0.8767(2) 0.0240(7) Uani 1 1 d .
H14 H 0.546640 0.180196 0.886449 0.029 Uiso 1 1 calc R
C15 C 0.6035(3) 0.0953(2) 0.78664(19) 0.0190(6) Uani 1 1 d .
C16 C 0.7304(2) -0.1177(2) 0.6455(2) 0.0192(6) Uani 1 1 d .
H16 H 0.763270 -0.180676 0.687504 0.023 Uiso 1 1 calc R
C17 C 0.7326(3) -0.1167(2) 0.5509(2) 0.0213(6) Uani 1 1 d .
H17 H 0.767083 -0.179895 0.527734 0.026 Uiso 1 1 calc R
C18 C 0.6856(3) -0.0255(2) 0.4886(2) 0.0213(6) Uani 1 1 d .
H18 H 0.687474 -0.025220 0.423317 0.026 Uiso 1 1 calc R
C19 C 0.6356(2) 0.0653(2) 0.52450(19) 0.0169(6) Uani 1 1 d .
C20 C 0.5785(3) 0.1689(2) 0.4691(2) 0.0183(6) Uani 1 1 d .
C21 C 0.4770(3) 0.3395(2) 0.4738(2) 0.0228(6) Uani 1 1 d .
H21 H 0.445052 0.392686 0.508984 0.027 Uiso 1 1 calc R
C22 C 0.4643(3) 0.3626(2) 0.3768(2) 0.0252(7) Uani 1 1 d .
H22 H 0.424293 0.430309 0.346216 0.030 Uiso 1 1 calc R
C23 C 0.5107(3) 0.2854(2) 0.3254(2) 0.0254(7) Uani 1 1 d .
H23 H 0.503053 0.299637 0.258963 0.030 Uiso 1 1 calc R
C24 C 0.5681(3) 0.1878(2) 0.3715(2) 0.0219(6) Uani 1 1 d .
H24 H 0.600247 0.133877 0.337115 0.026 Uiso 1 1 calc R

loop_
_atom_site_aniso_label
_atom_site_aniso_U_11
_atom_site_aniso_U_22
_atom_site_aniso_U_33
_atom_site_aniso_U_23
_atom_site_aniso_U_13
_atom_site_aniso_U_12
Pd1 0.02022(13) 0.01276(12) 0.01430(12) -0.00139(8) 0.00600(9) 0.00010(8)
N1 0.0203(12) 0.0156(11) 0.0142(11) -0.0019(9) 0.0042(10) -0.0029(9)
N2 0.0186(13) 0.0170(11) 0.0189(12) 0.0003(10) 0.0043(10) -0.0020(10)
C1 0.0227(15) 0.0243(15) 0.0155(14) 0.0001(11) 0.0069(12) -0.0068(12)
C2 0.0231(16) 0.0177(13) 0.0199(15) 0.0028(11) 0.0081(12) 0.0008(12)
C3 0.0312(17) 0.0163(13) 0.0180(15) 0.0025(11) 0.0150(13) 0.0017(12)
C4 0.0344(18) 0.0239(15) 0.0144(14) 0.0037(12) 0.0099(13) 0.0056(13)
C5 0.041(2) 0.0271(15) 0.0156(15) -0.0046(12) 0.0137(14) -0.0006(14)
C6 0.043(2) 0.0226(15) 0.0248(16) 0.0012(13) 0.0236(15) 0.0079(14)
C7 0.0286(18) 0.0260(15) 0.0284(17) 0.0048(13) 0.0145(14) 0.0089(13)
C8 0.0253(16) 0.0278(16) 0.0203(15) 0.0008(12) 0.0076(13) 0.0002(13)
C9 0.0157(14) 0.0160(12) 0.0195(14) -0.0004(11) 0.0037(12) -0.0023(11)
C10 0.0204(15) 0.0210(14) 0.0179(15) -0.0001(11) 0.0059(12) -0.0005(12)
C11 0.0311(17) 0.0220(15) 0.0185(15) 0.0007(12) 0.0045(13) 0.0030(13)
C12 0.040(2) 0.0312(16) 0.0197(16) 0.0074(13) 0.0072(14) 0.0049(15)
C13 0.039(2) 0.0347(17) 0.0153(15) -0.0002(13) 0.0102(14) 0.0007(14)
C14 0.0294(18) 0.0224(15) 0.0182(15) -0.0040(12) 0.0047(13) 0.0004(12)
C15 0.0217(15) 0.0173(13) 0.0173(14) -0.0015(11) 0.0050(12) -0.0033(11)
C16 0.0193(15) 0.0149(12) 0.0226(15) 0.0020(11) 0.0057(12) -0.0008(11)
C17 0.0202(15) 0.0177(13) 0.0286(16) -0.0040(12) 0.0113(13) 0.0004(11)
C18 0.0241(16) 0.0202(13) 0.0220(15) -0.0011(12) 0.0107(13) -0.0004(12)
C19 0.0171(14) 0.0187(13) 0.0159(13) -0.0021(11) 0.0066(11) -0.0033(11)
C20 0.0187(15) 0.0170(13) 0.0200(15) -0.0004(11) 0.0071(12) -0.0038(11)
C21 0.0240(16) 0.0168(13) 0.0272(17) 0.0020(12) 0.0079(13) -0.0016(12)
C22 0.0314(18) 0.0173(14) 0.0257(16) 0.0081(13) 0.0076(14) -0.0009(12)
C23 0.0320(18) 0.0266(15) 0.0197(15) 0.0075(12) 0.0113(13) -0.0063(13)
C24 0.0255(16) 0.0226(15) 0.0205(15) 0.0002(12) 0.0116(13) -0.0019(12)

loop_
_atom_type_symbol
_atom_type_description
_atom_type_scat_dispersion_real
_atom_type_scat_dispersion_imag
_atom_type_scat_source
C C 0.0033 0.0016 'International Tables Vol C Tables 4.2.6.8 and 6.1.1.4'
H H 0.0000 0.0000 'International Tables Vol C Tables 4.2.6.8 and 6.1.1.4'
N N 0.0061 0.0033 'International Tables Vol C Tables 4.2.6.8 and 6.1.1.4'
Pd Pd -0.9988 1.0072 'International Tables Vol C Tables 4.2.6.8 and 6.1.1.4'

loop_
_geom_angle_atom_site_label_1
_geom_angle_atom_site_label_2
_geom_angle_atom_site_label_3
_geom_angle
N1 Pd1 N2 78.30(9)
N1 Pd1 C15 82.31(10)
C1 Pd1 N1 177.70(10)
C1 Pd1 N2 102.97(10)
C1 Pd1 C15 96.41(11)
C15 Pd1 N2 160.61(10)
C9 N1 Pd1 116.95(18)
C19 N1 Pd1 119.61(18)
C19 N1 C9 123.4(2)
C20 N2 Pd1 113.00(17)
C21 N2 Pd1 128.4(2)
C21 N2 C20 118.5(2)
C2 C1 Pd1 177.7(3)
C1 C2 C3 177.0(3)
C4 C3 C2 120.8(3)
C8 C3 C2 120.7(3)
C8 C3 C4 118.5(3)
C3 C4 H4 120.0
C5 C4 C3 120.0(3)
C5 C4 H4 120.0
C4 C5 H5 119.6
C6 C5 C4 120.9(3)
C6 C5 H5 119.6
C5 C6 H6 120.2
C5 C6 C7 119.6(3)
C7 C6 H6 120.2
C6 C7 H7 119.7
C6 C7 C8 120.7(3)
C8 C7 H7 119.7
C3 C8 H8 119.8
C7 C8 C3 120.4(3)
C7 C8 H8 119.8
N1 C9 C10 112.3(2)
N1 C9 C16 118.3(3)
C16 C9 C10 129.4(2)
C11 C10 C9 122.4(2)
C11 C10 C15 120.7(3)
C15 C10 C9 116.9(2)
C10 C11 H11 119.9
C12 C11 C10 120.1(3)
C12 C11 H11 119.9
C11 C12 H12 120.2
C11 C12 C13 119.6(3)
C13 C12 H12 120.2
C12 C13 H13 119.9
C14 C13 C12 120.2(3)
C14 C13 H13 119.9
C13 C14 H14 119.0
C13 C14 C15 122.0(3)
C15 C14 H14 119.0
C10 C15 Pd1 111.58(19)
C14 C15 Pd1 131.0(2)
C14 C15 C10 117.4(2)
C9 C16 H16 120.5
C17 C16 C9 119.0(3)
C17 C16 H16 120.5
C16 C17 H17 119.3
C16 C17 C18 121.4(3)
C18 C17 H17 119.3
C17 C18 H18 121.1
C19 C18 C17 117.9(3)
C19 C18 H18 121.1
N1 C19 C18 119.9(2)
N1 C19 C20 114.0(2)
C18 C19 C20 126.1(2)
N2 C20 C19 115.1(2)
N2 C20 C24 121.3(2)
C24 C20 C19 123.5(2)
N2 C21 H21 118.8
N2 C21 C22 122.5(3)
C22 C21 H21 118.8
C21 C22 H22 120.5
C23 C22 C21 118.9(3)
C23 C22 H22 120.5
C22 C23 H23 120.3
C24 C23 C22 119.4(3)
C24 C23 H23 120.3
C20 C24 H24 120.3
C23 C24 C20 119.3(3)
C23 C24 H24 120.3

loop_
_geom_bond_atom_site_label_1
_geom_bond_atom_site_label_2
_geom_bond_distance
Pd1 N1 1.990(2)
Pd1 N2 2.133(2)
Pd1 C1 1.985(3)
Pd1 C15 1.990(3)
N1 C9 1.352(3)
N1 C19 1.339(3)
N2 C20 1.364(3)
N2 C21 1.341(3)
C1 C2 1.184(4)
C2 C3 1.447(4)
C3 C4 1.403(4)
C3 C8 1.401(4)
C4 H4 0.9500
C4 C5 1.390(4)
C5 H5 0.9500
C5 C6 1.374(4)
C6 H6 0.9500
C6 C7 1.381(4)
C7 H7 0.9500
C7 C8 1.382(4)
C8 H8 0.9500
C9 C10 1.464(4)
C9 C16 1.394(4)
C10 C11 1.402(4)
C10 C15 1.422(4)
C11 H11 0.9500
C11 C12 1.386(4)
C12 H12 0.9500
C12 C13 1.394(4)
C13 H13 0.9500
C13 C14 1.387(4)
C14 H14 0.9500
C14 C15 1.389(4)
C16 H16 0.9500
C16 C17 1.376(4)
C17 H17 0.9500
C17 C18 1.386(4)
C18 H18 0.9500
C18 C19 1.386(4)
C19 C20 1.483(4)
C20 C24 1.392(4)
C21 H21 0.9500
C21 C22 1.387(4)
C22 H22 0.9500
C22 C23 1.382(4)
C23 H23 0.9500
C23 C24 1.378(4)
C24 H24 0.9500

loop_
_geom_torsion_atom_site_label_1
_geom_torsion_atom_site_label_2
_geom_torsion_atom_site_label_3
_geom_torsion_atom_site_label_4
_geom_torsion
Pd1 N1 C9 C10 -1.0(3)
Pd1 N1 C9 C16 177.74(19)
Pd1 N1 C19 C18 -177.52(19)
Pd1 N1 C19 C20 0.9(3)
Pd1 N2 C20 C19 -0.7(3)
Pd1 N2 C20 C24 177.6(2)
Pd1 N2 C21 C22 -177.3(2)
N1 C9 C10 C11 -178.8(3)
N1 C9 C10 C15 0.7(4)
N1 C9 C16 C17 -0.1(4)
N1 C19 C20 N2 -0.1(3)
N1 C19 C20 C24 -178.4(3)
N2 C20 C24 C23 0.2(4)
N2 C21 C22 C23 0.0(4)
C2 C3 C4 C5 174.2(3)
C2 C3 C8 C7 -174.4(3)
C3 C4 C5 C6 0.3(4)
C4 C3 C8 C7 2.0(4)
C4 C5 C6 C7 1.9(5)
C5 C6 C7 C8 -2.1(4)
C6 C7 C8 C3 0.2(4)
C8 C3 C4 C5 -2.2(4)
C9 N1 C19 C18 0.5(4)
C9 N1 C19 C20 179.0(2)
C9 C10 C11 C12 179.8(3)
C9 C10 C15 Pd1 -0.2(3)
C9 C10 C15 C14 179.6(3)
C9 C16 C17 C18 0.3(4)
C10 C9 C16 C17 178.4(3)
C10 C11 C12 C13 0.5(5)
C11 C10 C15 Pd1 179.4(2)
C11 C10 C15 C14 -0.9(4)
C11 C12 C13 C14 -0.6(5)
C12 C13 C14 C15 0.0(5)
C13 C14 C15 Pd1 -179.6(2)
C13 C14 C15 C10 0.8(4)
C15 C10 C11 C12 0.3(4)
C16 C9 C10 C11 2.7(5)
C16 C9 C10 C15 -177.8(3)
C16 C17 C18 C19 -0.1(4)
C17 C18 C19 N1 -0.3(4)
C17 C18 C19 C20 -178.5(3)
C18 C19 C20 N2 178.2(3)
C18 C19 C20 C24 0.0(4)
C19 N1 C9 C10 -179.1(2)
C19 N1 C9 C16 -0.3(4)
C19 C20 C24 C23 178.3(3)
C20 N2 C21 C22 0.0(4)
C21 N2 C20 C19 -178.4(2)
C21 N2 C20 C24 -0.1(4)
C21 C22 C23 C24 0.1(4)
C22 C23 C24 C20 -0.2(4)
